data_2205972
loop_
_publ_author_name
'John Fawcett'
'Gregory A. Solan'

_publ_section_title
;
 Bis[\m-<i>N</i>-(2,6-dimethylphenyl)acetamidato]bis(dimethylaluminium)
;
_journal_issue 6
_journal_name_full 'Acta Crystallographica Section E'
_journal_page_first m1210
_journal_page_last m1211
_journal_paper_doi 10.1107/S1600536805015941
_journal_volume 61
_journal_year 2005
_chemical_formula_iupac '[Al2 (C H3)4 (C10 H12 N O)2]'
_chemical_formula_moiety 'C24 H36 Al2 N2 O2'
_chemical_formula_sum 'C24 H36 Al2 N2 O2'
_chemical_formula_weight 438.51
_chemical_name_systematic
;
bis[\m-N-(2,6-dimethylphenyl)acetamidato]bis[dimethylaluminium
;
_space_group_IT_number 14
_symmetry_cell_setting monoclinic
_symmetry_space_group_name_Hall '-P 2yn'
_symmetry_space_group_name_H-M 'P 1 21/n 1'
_atom_sites_solution_hydrogens geom
_atom_sites_solution_primary direct
_atom_sites_solution_secondary difmap
_audit_creation_method SHELXL-97
_cell_angle_alpha 90.00
_cell_angle_beta 90.37(3)
_cell_angle_gamma 90.00
_cell_formula_units_Z 2
_cell_length_a 11.028(2)
_cell_length_b 10.4955(9)
_cell_length_c 11.116(5)
_cell_measurement_reflns_used 27
_cell_measurement_temperature 200(2)
_cell_measurement_theta_max 12.47
_cell_measurement_theta_min 4.68
_cell_volume 1286.6(6)
_computing_cell_refinement XSCANS
_computing_data_collection 'XSCANS (Fait, 1991)'
_computing_data_reduction 'SHELXTL (Sheldrick, 2000)'
_computing_molecular_graphics SHELXTL
_computing_publication_material SHELXTL
_computing_structure_refinement 'SHELXL97 (Sheldrick, 1997)'
_computing_structure_solution 'SHELXS97 (Sheldrick, 1990)'
_diffrn_ambient_temperature 200(2)
_diffrn_measured_fraction_theta_full 0.993
_diffrn_measured_fraction_theta_max 0.993
_diffrn_measurement_device_type 'Bruker P4'
_diffrn_measurement_method \w
_diffrn_radiation_monochromator graphite
_diffrn_radiation_source 'fine-focus sealed tube'
_diffrn_radiation_type MoK\a
_diffrn_radiation_wavelength 0.71073
_diffrn_reflns_av_R_equivalents 0.0288
_diffrn_reflns_av_sigmaI/netI 0.0348
_diffrn_reflns_limit_h_max 13
_diffrn_reflns_limit_h_min 0
_diffrn_reflns_limit_k_max 12
_diffrn_reflns_limit_k_min -1
_diffrn_reflns_limit_l_max 13
_diffrn_reflns_limit_l_min -13
_diffrn_reflns_number 2650
_diffrn_reflns_theta_full 25.00
_diffrn_reflns_theta_max 25.00
_diffrn_reflns_theta_min 2.59
_diffrn_standards_decay_% <1
_diffrn_standards_interval_count 1000
_diffrn_standards_number 2
_exptl_absorpt_coefficient_mu 0.134
_exptl_absorpt_correction_type none
_exptl_crystal_colour 'pale yellow'
_exptl_crystal_density_diffrn 1.132
_exptl_crystal_density_method 'not measured'
_exptl_crystal_description block
_exptl_crystal_F_000 472
_exptl_crystal_size_max 0.53
_exptl_crystal_size_mid 0.41
_exptl_crystal_size_min 0.41
_refine_diff_density_max 0.539
_refine_diff_density_min -0.541
_refine_ls_extinction_coef 0.023(4)
_refine_ls_extinction_expression Fc^*^=kFc[1+0.001xFc^2^\l^3^/sin(2\q)]^-1/4^
_refine_ls_extinction_method SHELXL97
_refine_ls_goodness_of_fit_ref 1.068
_refine_ls_hydrogen_treatment constr
_refine_ls_matrix_type full
_refine_ls_number_parameters 137
_refine_ls_number_reflns 2257
_refine_ls_number_restraints 0
_refine_ls_restrained_S_all 1.068
_refine_ls_R_factor_all 0.1046
_refine_ls_R_factor_gt 0.0641
_refine_ls_shift/su_max 0.000
_refine_ls_shift/su_mean 0.000
_refine_ls_structure_factor_coef Fsqd
_refine_ls_weighting_details 'w = 1/[\s^2^(Fo^2^)+(0.065P)^2^+3.0349P] where P = (Fo^2^+2Fc^2^)/3'
_refine_ls_weighting_scheme calc
_refine_ls_wR_factor_gt 0.1485
_refine_ls_wR_factor_ref 0.1897
_reflns_number_gt 1598
_reflns_number_total 2257
_reflns_threshold_expression I>2s(I)
_cod_data_source_file hg6191.cif
_cod_data_source_block I
_cod_depositor_comments
;
The following automatic conversions were performed:
'_symmetry_cell_setting' value 'Monoclinic' changed to 'monoclinic'
according to '/home/saulius/struct/CIF-dictionaries/cif_core.dic'
dictionary named 'cif_core.dic' version 2.4.1 from 2010-06-29.

Automatic conversion script
Id: cif_fix_enum 1527 2010-12-29 10:47:43Z saulius 

The following automatic conversions were performed:

'_symmetry_cell_setting' value 'Monoclinic' changed to 'monoclinic'
according to /home/saulius/struct/CIF-dictionaries/cif_core.dic
dictionary named 'cif_core.dic' version 2.4.1 from 2010-06-29.

Automatic conversion script
Id: cif_fix_values 1715 2011-07-08 13:25:40Z adriana 
;
_cod_original_sg_symbol_H-M 'P 21/n'
_cod_database_code 2205972
_cod_database_fobs_code 2205972

loop_
_symmetry_equiv_pos_as_xyz
'x, y, z'
'-x+1/2, y+1/2, -z+1/2'
'-x, -y, -z'
'x-1/2, -y-1/2, z-1/2'

loop_
_atom_site_label
_atom_site_fract_x
_atom_site_fract_y
_atom_site_fract_z
_atom_site_U_iso_or_equiv
_atom_site_adp_type
_atom_site_calc_flag
_atom_site_refinement_flags
_atom_site_occupancy
_atom_site_type_symbol
Al1 0.56700(10) 1.01577(11) 0.83404(10) 0.0346(4) Uani d . 1 Al
O1 0.6307(2) 1.0135(2) 0.9835(2) 0.0328(6) Uani d . 1 O
N1 0.4303(3) 0.8969(3) 0.8447(2) 0.0305(7) Uani d . 1 N
C1 0.5088(4) 1.1888(4) 0.7972(4) 0.0541(12) Uani d . 1 C
H1A 0.4511 1.2149 0.8567 0.081 Uiso d R 1 H
H1B 0.4708 1.1891 0.7193 0.081 Uiso d R 1 H
H1C 0.5761 1.2467 0.7974 0.081 Uiso d R 1 H
C2 0.6846(4) 0.9348(5) 0.7268(4) 0.0571(12) Uani d . 1 C
H2A 0.7042 0.8514 0.7566 0.086 Uiso calc R 1 H
H2B 0.7569 0.9856 0.7237 0.086 Uiso calc R 1 H
H2C 0.6502 0.9277 0.6475 0.086 Uiso calc R 1 H
C3 0.6447(3) 1.0996(3) 1.0659(3) 0.0295(8) Uani d . 1 C
C4 0.7501(4) 1.1884(4) 1.0544(4) 0.0422(10) Uani d . 1 C
H4A 0.7497 1.2485 1.1195 0.063 Uiso d R 1 H
H4B 0.7443 1.2331 0.9793 0.063 Uiso d R 1 H
H4C 0.8241 1.1402 1.0568 0.063 Uiso d R 1 H
C5 0.4160(3) 0.8022(3) 0.7517(3) 0.0307(8) Uani d . 1 C
C6 0.4677(3) 0.6807(4) 0.7681(3) 0.0371(9) Uani d . 1 C
C7 0.4593(4) 0.5944(4) 0.6738(4) 0.0465(11) Uani d . 1 C
H7A 0.4930 0.5137 0.6825 0.056 Uiso calc R 1 H
C8 0.4015(4) 0.6264(4) 0.5674(4) 0.0501(11) Uani d . 1 C
H8A 0.3963 0.5673 0.5053 0.060 Uiso calc R 1 H
C9 0.3515(4) 0.7460(4) 0.5530(4) 0.0478(11) Uani d . 1 C
H9A 0.3137 0.7669 0.4806 0.057 Uiso calc R 1 H
C10 0.3567(3) 0.8355(4) 0.6445(3) 0.0381(9) Uani d . 1 C
C6A 0.5284(4) 0.6454(4) 0.8838(4) 0.0518(11) Uani d . 1 C
H6D 0.5565 0.5589 0.8799 0.078 Uiso d R 1 H
H6E 0.4724 0.6541 0.9490 0.078 Uiso d R 1 H
H6F 0.5962 0.7013 0.8968 0.078 Uiso d R 1 H
C10A 0.3007(5) 0.9660(4) 0.6288(4) 0.0565(12) Uani d . 1 C
H10D 0.2638 0.9720 0.5506 0.085 Uiso d R 1 H
H10E 0.3625 1.0300 0.6367 0.085 Uiso d R 1 H
H10F 0.2402 0.9789 0.6893 0.085 Uiso d R 1 H

loop_
_atom_site_aniso_label
_atom_site_aniso_U_11
_atom_site_aniso_U_22
_atom_site_aniso_U_33
_atom_site_aniso_U_12
_atom_site_aniso_U_13
_atom_site_aniso_U_23
Al1 0.0355(7) 0.0404(7) 0.0280(6) -0.0045(5) 0.0018(4) -0.0007(5)
O1 0.0343(14) 0.0327(13) 0.0314(13) -0.0004(11) -0.0006(10) -0.0060(11)
N1 0.0320(16) 0.0324(16) 0.0270(14) -0.0010(13) -0.0022(12) -0.0049(12)
C1 0.063(3) 0.048(3) 0.051(3) -0.008(2) -0.011(2) 0.011(2)
C2 0.049(3) 0.078(3) 0.045(2) -0.003(2) 0.014(2) -0.009(2)
C3 0.0275(18) 0.0294(18) 0.0316(18) 0.0031(15) -0.0027(14) 0.0008(15)
C4 0.038(2) 0.039(2) 0.049(2) -0.0064(18) 0.0086(18) -0.0060(18)
C5 0.0284(19) 0.0312(18) 0.0325(18) -0.0006(15) 0.0005(14) -0.0055(15)
C6 0.033(2) 0.038(2) 0.040(2) -0.0002(16) 0.0039(16) -0.0028(17)
C7 0.043(2) 0.037(2) 0.060(3) 0.0024(18) 0.010(2) -0.011(2)
C8 0.049(3) 0.054(3) 0.047(2) 0.000(2) 0.006(2) -0.023(2)
C9 0.043(2) 0.061(3) 0.039(2) -0.001(2) -0.0021(18) -0.014(2)
C10 0.036(2) 0.041(2) 0.037(2) 0.0018(17) -0.0050(16) -0.0058(17)
C6A 0.057(3) 0.047(2) 0.051(2) 0.015(2) -0.003(2) 0.000(2)
C10A 0.069(3) 0.058(3) 0.042(2) 0.018(2) -0.018(2) -0.007(2)

loop_
_atom_type_symbol
_atom_type_description
_atom_type_scat_dispersion_real
_atom_type_scat_dispersion_imag
_atom_type_scat_source
C C 0.0033 0.0016 'International Tables Vol C Tables 4.2.6.8 and 6.1.1.4'
H H 0.0000 0.0000 'International Tables Vol C Tables 4.2.6.8 and 6.1.1.4'
N N 0.0061 0.0033 'International Tables Vol C Tables 4.2.6.8 and 6.1.1.4'
O O 0.0106 0.0060 'International Tables Vol C Tables 4.2.6.8 and 6.1.1.4'
Al Al 0.0645 0.0514 'International Tables Vol C Tables 4.2.6.8 and 6.1.1.4'

loop_
_geom_angle_atom_site_label_1
_geom_angle_atom_site_label_2
_geom_angle_atom_site_label_3
_geom_angle_site_symmetry_1
_geom_angle_site_symmetry_3
_geom_angle
_geom_angle_publ_flag
O1 Al1 N1 . . 103.37(13) y
O1 Al1 C2 . . 107.46(17) y
N1 Al1 C2 . . 105.81(18) y
O1 Al1 C1 . . 109.21(16) y
N1 Al1 C1 . . 110.47(17) y
C2 Al1 C1 . . 119.3(2) y
C3 O1 Al1 . . 133.4(2) ?
C3 N1 C5 3_677 . 120.0(3) ?
C3 N1 Al1 3_677 . 121.5(2) ?
C5 N1 Al1 . . 118.4(2) ?
Al1 C1 H1A . . 109.7 ?
Al1 C1 H1B . . 109.3 ?
H1A C1 H1B . . 109.5 ?
Al1 C1 H1C . . 109.4 ?
H1A C1 H1C . . 109.5 ?
H1B C1 H1C . . 109.5 ?
Al1 C2 H2A . . 109.5 ?
Al1 C2 H2B . . 109.5 ?
H2A C2 H2B . . 109.5 ?
Al1 C2 H2C . . 109.5 ?
H2A C2 H2C . . 109.5 ?
H2B C2 H2C . . 109.5 ?
O1 C3 N1 . 3_677 119.1(3) ?
O1 C3 C4 . . 117.6(3) ?
N1 C3 C4 3_677 . 123.2(3) ?
C3 C4 H4A . . 109.7 ?
C3 C4 H4B . . 109.4 ?
H4A C4 H4B . . 109.5 ?
C3 C4 H4C . . 109.3 ?
H4A C4 H4C . . 109.5 ?
H4B C4 H4C . . 109.5 ?
C10 C5 C6 . . 121.6(3) ?
C10 C5 N1 . . 119.1(3) ?
C6 C5 N1 . . 119.3(3) ?
C7 C6 C5 . . 117.9(4) ?
C7 C6 C6A . . 121.1(4) ?
C5 C6 C6A . . 121.0(3) ?
C8 C7 C6 . . 121.1(4) ?
C8 C7 H7A . . 119.5 ?
C6 C7 H7A . . 119.5 ?
C9 C8 C7 . . 120.2(4) ?
C9 C8 H8A . . 119.9 ?
C7 C8 H8A . . 119.9 ?
C8 C9 C10 . . 121.1(4) ?
C8 C9 H9A . . 119.4 ?
C10 C9 H9A . . 119.4 ?
C9 C10 C5 . . 118.2(4) ?
C9 C10 C10A . . 121.0(4) ?
C5 C10 C10A . . 120.9(3) ?
C6 C6A H6D . . 109.8 ?
C6 C6A H6E . . 109.8 ?
H6D C6A H6E . . 109.5 ?
C6 C6A H6F . . 108.8 ?
H6D C6A H6F . . 109.5 ?
H6E C6A H6F . . 109.5 ?
C10 C10A H10D . . 109.5 ?
C10 C10A H10E . . 109.5 ?
H10D C10A H10E . . 109.5 ?
C10 C10A H10F . . 109.4 ?
H10D C10A H10F . . 109.5 ?
H10E C10A H10F . . 109.5 ?

loop_
_geom_bond_atom_site_label_1
_geom_bond_atom_site_label_2
_geom_bond_site_symmetry_2
_geom_bond_distance
_geom_bond_publ_flag
Al1 O1 . 1.800(3) y
Al1 N1 . 1.961(3) y
Al1 C2 . 1.961(4) y
Al1 C1 . 1.968(5) y
O1 C3 . 1.296(4) ?
N1 C3 3_677 1.298(4) ?
N1 C5 . 1.443(4) ?
C1 H1A . 0.9600 ?
C1 H1B . 0.9600 ?
C1 H1C . 0.9600 ?
C2 H2A . 0.9600 ?
C2 H2B . 0.9600 ?
C2 H2C . 0.9600 ?
C3 N1 3_677 1.298(4) ?
C3 C4 . 1.496(5) ?
C4 H4A . 0.9600 ?
C4 H4B . 0.9600 ?
C4 H4C . 0.9600 ?
C5 C10 . 1.400(5) ?
C5 C6 . 1.408(5) ?
C6 C7 . 1.387(5) ?
C6 C6A . 1.494(6) ?
C7 C8 . 1.382(6) ?
C7 H7A . 0.9300 ?
C8 C9 . 1.379(6) ?
C8 H8A . 0.9300 ?
C9 C10 . 1.386(5) ?
C9 H9A . 0.9300 ?
C10 C10A . 1.512(6) ?
C6A H6D . 0.9600 ?
C6A H6E . 0.9600 ?
C6A H6F . 0.9600 ?
C10A H10D . 0.9600 ?
C10A H10E . 0.9600 ?
C10A H10F . 0.9600 ?

loop_
_geom_torsion_atom_site_label_1
_geom_torsion_atom_site_label_2
_geom_torsion_atom_site_label_3
_geom_torsion_atom_site_label_4
_geom_torsion_site_symmetry_1
_geom_torsion_site_symmetry_4
_geom_torsion
N1 Al1 O1 C3 . . -117.9(3)
C2 Al1 O1 C3 . . 130.5(3)
C1 Al1 O1 C3 . . -0.3(4)
O1 Al1 N1 C3 . 3_677 45.6(3)
C2 Al1 N1 C3 . 3_677 158.4(3)
C1 Al1 N1 C3 . 3_677 -71.1(3)
O1 Al1 N1 C5 . . -132.9(2)
C2 Al1 N1 C5 . . -20.1(3)
C1 Al1 N1 C5 . . 110.3(3)
Al1 O1 C3 N1 . 3_677 101.3(4)
Al1 O1 C3 C4 . . -80.4(4)
C3 N1 C5 C10 3_677 . 97.9(4)
Al1 N1 C5 C10 . . -83.5(4)
C3 N1 C5 C6 3_677 . -85.5(4)
Al1 N1 C5 C6 . . 93.0(4)
C10 C5 C6 C7 . . 0.6(5)
N1 C5 C6 C7 . . -175.8(3)
C10 C5 C6 C6A . . -178.7(4)
N1 C5 C6 C6A . . 4.9(5)
C5 C6 C7 C8 . . -0.3(6)
C6A C6 C7 C8 . . 179.1(4)
C6 C7 C8 C9 . . 0.3(6)
C7 C8 C9 C10 . . -0.7(7)
C8 C9 C10 C5 . . 1.1(6)
C8 C9 C10 C10A . . -179.4(4)
C6 C5 C10 C9 . . -1.0(6)
N1 C5 C10 C9 . . 175.4(3)
C6 C5 C10 C10A . . 179.4(4)
N1 C5 C10 C10A . . -4.1(6)
